data_1520589
loop_
_publ_author_name
'Fang, Bo'
'Zhang, Lei'
'Hou, Guohua'
'Zi, Guofu'
'Fang, De-Cai'
'Walter, Marc D.'

_publ_section_title
;
 C--H bond activation induced by thorium metallacyclopropene complexes: a
 combined experimental and computational study
;
_journal_issue 8
_journal_name_full 'Chem. Sci.'
_journal_page_first 4897
_journal_paper_doi 10.1039/C5SC01684C
_journal_volume 6
_journal_year 2015
_chemical_formula_moiety 'C45 H70 Th'
_chemical_formula_sum 'C45 H70 Th'
_chemical_formula_weight 843.05
_chemical_name_systematic
; 
 ? 
;
_space_group_crystal_system monoclinic
_space_group_IT_number 7
_space_group_name_Hall 'P -2yc'
_space_group_name_H-M_alt 'P 1 c 1'
_symmetry_space_group_name_Hall 'P -2yc'
_symmetry_space_group_name_H-M 'P 1 c 1'
_atom_sites_solution_hydrogens geom
_audit_creation_method SHELXL-2014
_audit_update_record
;
2015-04-11 deposited with the CCDC.
2015-06-10 downloaded from the CCDC.
;
_cell_angle_alpha 90
_cell_angle_beta 127.00(3)
_cell_angle_gamma 90
_cell_formula_units_Z 2
_cell_length_a 12.658(7)
_cell_length_b 10.480(6)
_cell_length_c 18.889(8)
_cell_measurement_reflns_used 2216
_cell_measurement_temperature 100(2)
_cell_measurement_theta_max 21.12
_cell_measurement_theta_min 2.37
_cell_volume 2001(2)
_computing_cell_refinement 'Bruker SAINT'
_computing_data_collection 'Bruker APEX2'
_computing_data_reduction 'Bruker SAINT'
_computing_molecular_graphics 'Bruker SHELXTL'
_computing_publication_material 'Bruker SHELXTL'
_computing_structure_refinement 'SHELXL-2014 (Sheldrick, 2014)'
_computing_structure_solution 'SHELXS-97 (Sheldrick 2008)'
_diffrn_ambient_temperature 100(2)
_diffrn_measured_fraction_theta_full 0.999
_diffrn_measured_fraction_theta_max 0.999
_diffrn_measurement_device_type 'Bruker APEX-II CCD'
_diffrn_measurement_method '\f and \w scans'
_diffrn_radiation_type MoK\a
_diffrn_radiation_wavelength 0.71073
_diffrn_reflns_av_R_equivalents 0.0517
_diffrn_reflns_av_unetI/netI 0.0986
_diffrn_reflns_laue_measured_fraction_full 0.999
_diffrn_reflns_laue_measured_fraction_max 0.999
_diffrn_reflns_limit_h_max 15
_diffrn_reflns_limit_h_min -15
_diffrn_reflns_limit_k_max 12
_diffrn_reflns_limit_k_min -9
_diffrn_reflns_limit_l_max 22
_diffrn_reflns_limit_l_min -22
_diffrn_reflns_number 10858
_diffrn_reflns_point_group_measured_fraction_full 0.934
_diffrn_reflns_point_group_measured_fraction_max 0.934
_diffrn_reflns_theta_full 25.242
_diffrn_reflns_theta_max 25.248
_diffrn_reflns_theta_min 1.943
_exptl_absorpt_coefficient_mu 3.754
_exptl_absorpt_correction_T_max 0.75
_exptl_absorpt_correction_T_min 0.62
_exptl_absorpt_correction_type multi-scan
_exptl_absorpt_process_details SADABS
_exptl_crystal_colour colorless
_exptl_crystal_density_diffrn 1.399
_exptl_crystal_description block
_exptl_crystal_F_000 860
_exptl_crystal_size_max 0.100
_exptl_crystal_size_mid 0.100
_exptl_crystal_size_min 0.100
_refine_diff_density_max 5.850
_refine_diff_density_min -2.784
_refine_diff_density_rms 0.197
_refine_ls_abs_structure_details
; 
 Flack x determined using 2365 quotients [(I+)-(I-)]/[(I+)+(I-)] 
 (Parsons, Flack and Wagner, Acta Cryst. B69 (2013) 249-259). 
;
_refine_ls_abs_structure_Flack 0.484(10)
_refine_ls_extinction_method none
_refine_ls_goodness_of_fit_ref 1.034
_refine_ls_hydrogen_treatment constr
_refine_ls_matrix_type full
_refine_ls_number_parameters 434
_refine_ls_number_reflns 6764
_refine_ls_number_restraints 272
_refine_ls_restrained_S_all 1.018
_refine_ls_R_factor_all 0.0783
_refine_ls_R_factor_gt 0.0598
_refine_ls_shift/su_max 0.001
_refine_ls_shift/su_mean 0.000
_refine_ls_structure_factor_coef Fsqd
_refine_ls_weighting_details 'w=1/[\s^2^(Fo^2^)+(0.0469P)^2^+25.8729P] where P=(Fo^2^+2Fc^2^)/3'
_refine_ls_weighting_scheme calc
_refine_ls_wR_factor_gt 0.1288
_refine_ls_wR_factor_ref 0.1449
_reflns_Friedel_coverage 0.865
_reflns_friedel_fraction_full 0.868
_reflns_friedel_fraction_max 0.868
_reflns_number_gt 5718
_reflns_number_total 6764
_reflns_threshold_expression 'I > 2\s(I)'
_cod_data_source_file c5sc01684c2.cif
_cod_data_source_block compound7
_cod_depositor_comments 'Adding full bibliography for 1520589--1520594.cif.'
_cod_original_cell_volume 2001.2(19)
_cod_database_code 1520589
_audit_block_doi 10.5517/cc14jz2q
_shelx_space_group_comment
; 
The symmetry employed for this shelxl refinement is uniquely defined 
by the following loop, which should always be used as a source of 
symmetry information in preference to the above space-group names. 
They are only intended as comments. 
;
_shelx_estimated_absorpt_t_min 0.705
_shelx_estimated_absorpt_t_max 0.705
_shelxl_version_number 2014-3

loop_
_space_group_symop_operation_xyz
'x, y, z'
'x, -y, z+1/2'

loop_
_atom_site_label
_atom_site_type_symbol
_atom_site_fract_x
_atom_site_fract_y
_atom_site_fract_z
_atom_site_U_iso_or_equiv
_atom_site_adp_type
_atom_site_occupancy
_atom_site_site_symmetry_order
_atom_site_calc_flag
_atom_site_refinement_flags_posn
_atom_site_refinement_flags_adp
C1 C 0.5152(19) 0.5808(18) 0.2470(13) 0.022(4) Uani 1 1 d . U
C2 C 0.4894(19) 0.6480(18) 0.1733(13) 0.021(4) Uani 1 1 d . U
C3 C 0.3550(19) 0.624(2) 0.1028(15) 0.023(5) Uani 1 1 d . U
H3 H 0.3087 0.6596 0.0450 0.028 Uiso 1 1 calc R U
C4 C 0.2998(19) 0.5398(19) 0.1310(14) 0.024(5) Uani 1 1 d . U
C5 C 0.3977(19) 0.5164(18) 0.2187(14) 0.023(5) Uani 1 1 d . U
H5 H 0.3880 0.4641 0.2556 0.028 Uiso 1 1 calc R U
C6 C 0.6508(19) 0.5461(19) 0.3394(14) 0.024(5) Uani 1 1 d . U
C7 C 0.6259(19) 0.4598(19) 0.3923(14) 0.027(5) Uani 1 1 d . U
H7A H 0.7102 0.4390 0.4492 0.040 Uiso 1 1 calc R U
H7B H 0.5831 0.3810 0.3590 0.040 Uiso 1 1 calc R U
H7C H 0.5682 0.5035 0.4030 0.040 Uiso 1 1 calc R U
C8 C 0.7277(18) 0.6579(19) 0.3984(13) 0.024(5) Uani 1 1 d . U
H8A H 0.6788 0.6973 0.4178 0.037 Uiso 1 1 calc R U
H8B H 0.7402 0.7206 0.3655 0.037 Uiso 1 1 calc R U
H8C H 0.8141 0.6288 0.4503 0.037 Uiso 1 1 calc R U
C9 C 0.730(2) 0.4646(19) 0.3190(14) 0.027(5) Uani 1 1 d . U
H9A H 0.7982 0.4162 0.3720 0.041 Uiso 1 1 calc R U
H9B H 0.7731 0.5203 0.3013 0.041 Uiso 1 1 calc R U
H9C H 0.6709 0.4052 0.2706 0.041 Uiso 1 1 calc R U
C10 C 0.575(2) 0.712(2) 0.1469(14) 0.026(5) Uani 1 1 d . U
C11 C 0.712(2) 0.7615(19) 0.2245(14) 0.027(5) Uani 1 1 d . U
H11A H 0.7606 0.7897 0.2023 0.040 Uiso 1 1 calc R U
H11B H 0.7607 0.6928 0.2678 0.040 Uiso 1 1 calc R U
H11C H 0.7012 0.8333 0.2531 0.040 Uiso 1 1 calc R U
C12 C 0.597(2) 0.610(2) 0.0996(15) 0.034(5) Uani 1 1 d . U
H12A H 0.5127 0.5875 0.0433 0.051 Uiso 1 1 calc R U
H12B H 0.6356 0.5336 0.1371 0.051 Uiso 1 1 calc R U
H12C H 0.6581 0.6424 0.0880 0.051 Uiso 1 1 calc R U
C13 C 0.501(2) 0.823(2) 0.0851(14) 0.026(5) Uani 1 1 d . U
H13A H 0.4874 0.8888 0.1157 0.039 Uiso 1 1 calc R U
H13B H 0.4150 0.7934 0.0329 0.039 Uiso 1 1 calc R U
H13C H 0.5525 0.8582 0.0666 0.039 Uiso 1 1 calc R U
C14 C 0.1584(19) 0.4861(18) 0.0742(13) 0.021(4) Uani 1 1 d . U
C15 C 0.111(2) 0.464(2) -0.0226(15) 0.037(6) Uani 1 1 d . U
H15A H 0.1743 0.4100 -0.0219 0.056 Uiso 1 1 calc R U
H15B H 0.1037 0.5467 -0.0498 0.056 Uiso 1 1 calc R U
H15C H 0.0239 0.4226 -0.0571 0.056 Uiso 1 1 calc R U
C16 C 0.063(2) 0.578(2) 0.0703(16) 0.035(5) Uani 1 1 d . U
H16A H -0.0275 0.5444 0.0298 0.053 Uiso 1 1 calc R U
H16B H 0.0681 0.6610 0.0491 0.053 Uiso 1 1 calc R U
H16C H 0.0855 0.5872 0.1297 0.053 Uiso 1 1 calc R U
C17 C 0.154(2) 0.361(2) 0.1109(15) 0.034(5) Uani 1 1 d . U
H17A H 0.1680 0.3752 0.1672 0.051 Uiso 1 1 calc R U
H17B H 0.2240 0.3048 0.1208 0.051 Uiso 1 1 calc R U
H17C H 0.0679 0.3204 0.0687 0.051 Uiso 1 1 calc R U
C18 C 0.1241(18) 0.9549(17) 0.0706(13) 0.018(4) Uani 1 1 d . U
C19 C 0.094(2) 0.957(2) 0.1320(17) 0.028(6) Uani 1 1 d . U
C20 C 0.212(2) 0.998(2) 0.2146(15) 0.027(5) Uani 1 1 d . U
H20 H 0.2226 1.0054 0.2687 0.033 Uiso 1 1 calc R U
C21 C 0.311(3) 1.0275(13) 0.203(2) 0.017(4) Uani 1 1 d . U
C22 C 0.259(2) 0.9960(18) 0.1187(14) 0.023(4) Uani 1 1 d . U
H22 H 0.3055 1.0005 0.0941 0.028 Uiso 1 1 calc R U
C23 C 0.0427(19) 0.9532(19) -0.0311(13) 0.023(4) Uani 1 1 d . U
C24 C 0.124(2) 0.894(2) -0.0589(14) 0.028(5) Uani 1 1 d . U
H24A H 0.1736 0.8206 -0.0210 0.042 Uiso 1 1 calc R U
H24B H 0.1860 0.9580 -0.0524 0.042 Uiso 1 1 calc R U
H24C H 0.0645 0.8666 -0.1209 0.042 Uiso 1 1 calc R U
C25 C 0.014(2) 1.094(2) -0.0633(14) 0.029(5) Uani 1 1 d . U
H25A H -0.0301 1.0961 -0.1273 0.043 Uiso 1 1 calc R U
H25B H 0.0979 1.1409 -0.0325 0.043 Uiso 1 1 calc R U
H25C H -0.0427 1.1330 -0.0505 0.043 Uiso 1 1 calc R U
C26 C -0.090(2) 0.884(2) -0.0840(14) 0.031(5) Uani 1 1 d . U
H26A H -0.1310 0.8901 -0.1474 0.046 Uiso 1 1 calc R U
H26B H -0.1481 0.9234 -0.0721 0.046 Uiso 1 1 calc R U
H26C H -0.0761 0.7941 -0.0663 0.046 Uiso 1 1 calc R U
C27 C -0.0403(19) 0.9527(19) 0.1170(14) 0.024(5) Uani 1 1 d . U
C28 C -0.125(2) 1.065(2) 0.0599(15) 0.029(5) Uani 1 1 d . U
H28A H -0.0762 1.1445 0.0876 0.044 Uiso 1 1 calc R U
H28B H -0.2070 1.0658 0.0541 0.044 Uiso 1 1 calc R U
H28C H -0.1454 1.0568 0.0011 0.044 Uiso 1 1 calc R U
C29 C -0.016(2) 0.967(2) 0.2065(15) 0.036(6) Uani 1 1 d . U
H29A H 0.0284 1.0485 0.2336 0.054 Uiso 1 1 calc R U
H29B H 0.0397 0.8968 0.2456 0.054 Uiso 1 1 calc R U
H29C H -0.1009 0.9652 0.1974 0.054 Uiso 1 1 calc R U
C30 C -0.114(2) 0.826(2) 0.0781(15) 0.031(5) Uani 1 1 d . U
H30A H -0.1934 0.8265 0.0760 0.046 Uiso 1 1 calc R U
H30B H -0.0564 0.7557 0.1153 0.046 Uiso 1 1 calc R U
H30C H -0.1400 0.8162 0.0180 0.046 Uiso 1 1 calc R U
C31 C 0.4573(19) 1.050(2) 0.2816(15) 0.028(5) Uani 1 1 d . U
C32 C 0.475(2) 1.106(2) 0.3608(15) 0.029(5) Uani 1 1 d . U
H32A H 0.4447 1.0456 0.3844 0.043 Uiso 1 1 calc R U
H32B H 0.4236 1.1852 0.3435 0.043 Uiso 1 1 calc R U
H32C H 0.5690 1.1253 0.4063 0.043 Uiso 1 1 calc R U
C33 C 0.5189(19) 1.142(2) 0.2513(14) 0.027(5) Uani 1 1 d . U
H33A H 0.4703 1.2226 0.2320 0.041 Uiso 1 1 calc R U
H33B H 0.5135 1.1031 0.2019 0.041 Uiso 1 1 calc R U
H33C H 0.6118 1.1573 0.3008 0.041 Uiso 1 1 calc R U
C34 C 0.524(2) 0.919(2) 0.3012(17) 0.026(6) Uani 1 1 d . U
H34A H 0.5783 0.8986 0.3651 0.032 Uiso 1 1 calc R U
H34B H 0.5795 0.9147 0.2806 0.032 Uiso 1 1 calc R U
C35 C 0.053(2) 0.573(2) 0.2606(16) 0.037(6) Uani 1 1 d . U
H35 H 0.0062 0.6514 0.2377 0.045 Uiso 1 1 calc R U
C36 C -0.014(3) 0.469(2) 0.2503(17) 0.044(6) Uani 1 1 d . U
H36 H -0.1071 0.4737 0.2204 0.052 Uiso 1 1 calc R U
C37 C 0.048(3) 0.354(3) 0.2819(18) 0.049(7) Uani 1 1 d . U
H37 H -0.0011 0.2798 0.2735 0.059 Uiso 1 1 calc R U
C38 C 0.184(3) 0.347(2) 0.3266(17) 0.044(6) Uani 1 1 d . U
H38 H 0.2285 0.2677 0.3499 0.052 Uiso 1 1 calc R U
C39 C 0.253(2) 0.455(2) 0.3369(15) 0.031(5) Uani 1 1 d . U
H39 H 0.3459 0.4495 0.3675 0.038 Uiso 1 1 calc R U
C40 C 0.192(2) 0.574(2) 0.3041(15) 0.033(5) Uani 1 1 d . U
C41 C 0.256(3) 0.692(3) 0.307(2) 0.055(8) Uani 1 1 d . U
C42 C 0.389(2) 0.718(2) 0.3842(16) 0.036(5) Uani 1 1 d . U
H42 H 0.4564 0.7307 0.3768 0.043 Uiso 1 1 calc R U
C43 C 0.425(3) 0.726(3) 0.4751(19) 0.057(7) Uani 1 1 d . U
H43 H 0.4029 0.6398 0.4861 0.068 Uiso 1 1 calc R U
C44 C 0.352(3) 0.813(3) 0.487(2) 0.077(10) Uani 1 1 d . U
H44A H 0.3857 0.8998 0.4925 0.116 Uiso 1 1 calc R U
H44B H 0.3614 0.7916 0.5411 0.116 Uiso 1 1 calc R U
H44C H 0.2584 0.8095 0.4360 0.116 Uiso 1 1 calc R U
C45 C 0.576(3) 0.741(3) 0.547(2) 0.066(8) Uani 1 1 d . U
H45A H 0.6011 0.8303 0.5492 0.098 Uiso 1 1 calc R U
H45B H 0.6235 0.6862 0.5329 0.098 Uiso 1 1 calc R U
H45C H 0.5991 0.7167 0.6050 0.098 Uiso 1 1 calc R U
Th1 Th 0.32106(8) 0.77227(5) 0.20997(7) 0.0205(2) Uani 1 1 d . .

loop_
_atom_site_aniso_label
_atom_site_aniso_U_11
_atom_site_aniso_U_22
_atom_site_aniso_U_33
_atom_site_aniso_U_23
_atom_site_aniso_U_13
_atom_site_aniso_U_12
C1 0.014(8) 0.019(9) 0.021(9) 0.003(7) 0.004(7) 0.004(7)
C2 0.020(4) 0.021(4) 0.021(4) 0.0004(14) 0.012(3) -0.0005(14)
C3 0.013(9) 0.024(10) 0.027(10) 0.006(8) 0.009(7) -0.002(7)
C4 0.020(9) 0.023(9) 0.024(9) -0.008(7) 0.011(8) -0.007(7)
C5 0.015(9) 0.020(9) 0.023(9) 0.005(7) 0.006(7) 0.002(7)
C6 0.015(9) 0.026(9) 0.026(10) 0.003(7) 0.009(7) 0.008(7)
C7 0.010(9) 0.030(11) 0.026(11) 0.003(8) 0.004(9) 0.000(8)
C8 0.009(9) 0.028(11) 0.018(11) 0.004(8) -0.002(8) 0.004(8)
C9 0.020(10) 0.021(11) 0.028(12) 0.007(8) 0.008(9) -0.001(8)
C10 0.024(9) 0.030(10) 0.026(9) 0.006(7) 0.017(8) 0.008(7)
C11 0.026(5) 0.027(5) 0.028(5) 0.000(3) 0.016(4) -0.002(3)
C12 0.035(12) 0.044(13) 0.031(12) 0.000(9) 0.024(11) 0.002(10)
C13 0.017(10) 0.032(11) 0.026(11) 0.010(9) 0.011(9) 0.006(8)
C14 0.013(8) 0.023(9) 0.018(9) 0.003(7) 0.005(7) 0.006(7)
C15 0.023(11) 0.048(13) 0.030(13) 0.005(10) 0.011(10) -0.007(10)
C16 0.034(6) 0.036(6) 0.036(6) -0.001(3) 0.020(4) 0.000(3)
C17 0.027(11) 0.033(12) 0.024(12) -0.010(9) 0.006(10) -0.008(9)
C18 0.010(8) 0.016(8) 0.020(9) 0.005(7) 0.005(7) 0.008(6)
C19 0.019(10) 0.031(11) 0.027(11) 0.002(8) 0.010(8) -0.005(8)
C20 0.027(9) 0.032(10) 0.025(10) -0.007(7) 0.018(8) -0.005(7)
C21 0.017(4) 0.017(4) 0.017(4) 0.0002(14) 0.010(3) -0.0003(14)
C22 0.027(9) 0.023(9) 0.024(9) 0.003(7) 0.017(8) -0.003(7)
C23 0.018(9) 0.030(9) 0.018(9) 0.000(7) 0.009(7) 0.001(7)
C24 0.033(12) 0.029(11) 0.021(11) 0.001(8) 0.016(10) 0.006(9)
C25 0.016(10) 0.037(12) 0.018(11) -0.001(8) 0.002(9) 0.003(8)
C26 0.026(11) 0.041(12) 0.021(11) -0.010(9) 0.012(10) -0.011(9)
C27 0.016(8) 0.033(10) 0.025(9) -0.002(7) 0.013(8) -0.003(7)
C28 0.022(11) 0.030(11) 0.033(12) 0.005(9) 0.016(10) 0.009(9)
C29 0.023(11) 0.051(13) 0.034(13) -0.015(10) 0.017(10) -0.018(10)
C30 0.018(10) 0.044(12) 0.027(12) -0.008(9) 0.012(9) -0.017(9)
C31 0.012(8) 0.038(10) 0.032(10) 0.004(8) 0.012(8) 0.000(7)
C32 0.018(10) 0.031(11) 0.032(12) -0.004(9) 0.012(10) -0.006(8)
C33 0.009(9) 0.036(12) 0.027(12) -0.001(9) 0.005(9) -0.008(8)
C34 0.013(9) 0.029(11) 0.025(11) 0.001(8) 0.005(8) 0.013(8)
C35 0.028(10) 0.046(11) 0.034(11) 0.012(8) 0.017(8) 0.017(8)
C36 0.038(11) 0.052(12) 0.042(11) 0.006(9) 0.025(9) 0.001(9)
C37 0.053(12) 0.054(12) 0.047(12) -0.007(9) 0.034(10) -0.014(9)
C38 0.044(11) 0.045(11) 0.046(11) 0.003(9) 0.030(9) 0.002(9)
C39 0.026(9) 0.040(10) 0.032(10) -0.006(8) 0.019(8) 0.002(8)
C40 0.028(10) 0.040(10) 0.030(10) -0.001(8) 0.017(8) -0.008(8)
C41 0.055(13) 0.065(14) 0.043(12) 0.005(10) 0.029(10) -0.011(10)
C42 0.033(10) 0.037(10) 0.041(11) -0.008(8) 0.024(8) -0.017(8)
C43 0.059(12) 0.068(13) 0.053(12) -0.006(10) 0.039(10) 0.003(10)
C44 0.067(18) 0.10(2) 0.070(19) -0.029(15) 0.043(15) 0.004(15)
C45 0.060(16) 0.083(19) 0.062(17) 0.009(14) 0.041(14) 0.003(14)
Th1 0.0185(3) 0.0201(3) 0.0203(3) 0.0049(9) 0.0103(3) 0.0032(9)

loop_
_atom_type_symbol
_atom_type_description
_atom_type_scat_dispersion_real
_atom_type_scat_dispersion_imag
_atom_type_scat_source
C C 0.0033 0.0016 'International Tables Vol C Tables 4.2.6.8 and 6.1.1.4'
H H 0.0000 0.0000 'International Tables Vol C Tables 4.2.6.8 and 6.1.1.4'
Th Th -7.2400 8.8979 'International Tables Vol C Tables 4.2.6.8 and 6.1.1.4'

loop_
_geom_angle_atom_site_label_1
_geom_angle_atom_site_label_2
_geom_angle_atom_site_label_3
_geom_angle
C2 C1 C5 107.4(17)
C2 C1 C6 130.9(18)
C5 C1 C6 120.1(17)
C2 C1 Th1 76.0(11)
C5 C1 Th1 72.2(11)
C6 C1 Th1 128.3(13)
C1 C2 C3 105.9(17)
C1 C2 C10 136.4(18)
C3 C2 C10 116.0(18)
C1 C2 Th1 76.0(11)
C3 C2 Th1 70.5(12)
C10 C2 Th1 128.2(12)
C4 C3 C2 110.0(19)
C4 C3 Th1 75.4(12)
C2 C3 Th1 80.8(13)
C4 C3 H3 125.0
C2 C3 H3 125.0
Th1 C3 H3 111.1
C5 C4 C3 106.0(18)
C5 C4 C14 127.3(18)
C3 C4 C14 126.7(19)
C5 C4 Th1 77.4(11)
C3 C4 Th1 75.2(12)
C14 C4 Th1 113.0(12)
C4 C5 C1 110.6(18)
C4 C5 Th1 74.3(11)
C1 C5 Th1 79.3(11)
C4 C5 H5 124.7
C1 C5 H5 124.7
Th1 C5 H5 113.6
C8 C6 C7 106.0(18)
C8 C6 C9 112.9(17)
C7 C6 C9 105.2(16)
C8 C6 C1 115.2(16)
C7 C6 C1 110.2(16)
C9 C6 C1 106.8(17)
C6 C7 H7A 109.5
C6 C7 H7B 109.5
H7A C7 H7B 109.5
C6 C7 H7C 109.5
H7A C7 H7C 109.5
H7B C7 H7C 109.5
C6 C8 H8A 109.5
C6 C8 H8B 109.5
H8A C8 H8B 109.5
C6 C8 H8C 109.5
H8A C8 H8C 109.5
H8B C8 H8C 109.5
C6 C9 H9A 109.5
C6 C9 H9B 109.5
H9A C9 H9B 109.5
C6 C9 H9C 109.5
H9A C9 H9C 109.5
H9B C9 H9C 109.5
C13 C10 C12 109.5(18)
C13 C10 C11 107.3(17)
C12 C10 C11 107.0(16)
C13 C10 C2 110.4(15)
C12 C10 C2 106.8(16)
C11 C10 C2 115.7(17)
C10 C11 H11A 109.5
C10 C11 H11B 109.5
H11A C11 H11B 109.5
C10 C11 H11C 109.5
H11A C11 H11C 109.5
H11B C11 H11C 109.5
C10 C12 H12A 109.5
C10 C12 H12B 109.5
H12A C12 H12B 109.5
C10 C12 H12C 109.5
H12A C12 H12C 109.5
H12B C12 H12C 109.5
C10 C13 H13A 109.5
C10 C13 H13B 109.5
H13A C13 H13B 109.5
C10 C13 H13C 109.5
H13A C13 H13C 109.5
H13B C13 H13C 109.5
C17 C14 C16 109.1(18)
C17 C14 C4 110.4(17)
C16 C14 C4 111.3(17)
C17 C14 C15 108.5(17)
C16 C14 C15 107.6(18)
C4 C14 C15 109.8(16)
C14 C15 H15A 109.5
C14 C15 H15B 109.5
H15A C15 H15B 109.5
C14 C15 H15C 109.5
H15A C15 H15C 109.5
H15B C15 H15C 109.5
C14 C16 H16A 109.5
C14 C16 H16B 109.5
H16A C16 H16B 109.5
C14 C16 H16C 109.5
H16A C16 H16C 109.5
H16B C16 H16C 109.5
C14 C17 H17A 109.5
C14 C17 H17B 109.5
H17A C17 H17B 109.5
C14 C17 H17C 109.5
H17A C17 H17C 109.5
H17B C17 H17C 109.5
C19 C18 C22 106.3(18)
C19 C18 C23 135.2(18)
C22 C18 C23 116.3(17)
C19 C18 Th1 77.4(13)
C22 C18 Th1 65.8(10)
C23 C18 Th1 132.0(12)
C18 C19 C20 105.9(19)
C18 C19 C27 131(2)
C20 C19 C27 121(2)
C18 C19 Th1 75.1(13)
C20 C19 Th1 66.4(12)
C27 C19 Th1 133.9(15)
C21 C20 C19 110(2)
C21 C20 Th1 71.2(10)
C19 C20 Th1 85.3(14)
C21 C20 H20 125.1
C19 C20 H20 125.1
Th1 C20 H20 110.5
C22 C21 C20 106(2)
C22 C21 C31 129(3)
C20 C21 C31 123(2)
C22 C21 Th1 77.7(10)
C20 C21 Th1 78.4(11)
C31 C21 Th1 96.4(12)
C21 C22 C18 112(2)
C21 C22 Th1 73.4(10)
C18 C22 Th1 85.6(11)
C21 C22 H22 124.0
C18 C22 H22 124.0
Th1 C22 H22 108.9
C26 C23 C24 106.6(17)
C26 C23 C18 117.9(17)
C24 C23 C18 110.3(16)
C26 C23 C25 106.9(17)
C24 C23 C25 107.0(16)
C18 C23 C25 107.5(16)
C23 C24 H24A 109.5
C23 C24 H24B 109.5
H24A C24 H24B 109.5
C23 C24 H24C 109.5
H24A C24 H24C 109.5
H24B C24 H24C 109.5
C23 C25 H25A 109.5
C23 C25 H25B 109.5
H25A C25 H25B 109.5
C23 C25 H25C 109.5
H25A C25 H25C 109.5
H25B C25 H25C 109.5
C23 C26 H26A 109.5
C23 C26 H26B 109.5
H26A C26 H26B 109.5
C23 C26 H26C 109.5
H26A C26 H26C 109.5
H26B C26 H26C 109.5
C28 C27 C30 111.3(18)
C28 C27 C29 107.2(18)
C30 C27 C29 106.0(16)
C28 C27 C19 109.6(17)
C30 C27 C19 113.4(18)
C29 C27 C19 109.1(18)
C27 C28 H28A 109.5
C27 C28 H28B 109.5
H28A C28 H28B 109.5
C27 C28 H28C 109.5
H28A C28 H28C 109.5
H28B C28 H28C 109.5
C27 C29 H29A 109.5
C27 C29 H29B 109.5
H29A C29 H29B 109.5
C27 C29 H29C 109.5
H29A C29 H29C 109.5
H29B C29 H29C 109.5
C27 C30 H30A 109.5
C27 C30 H30B 109.5
H30A C30 H30B 109.5
C27 C30 H30C 109.5
H30A C30 H30C 109.5
H30B C30 H30C 109.5
C32 C31 C34 112.6(19)
C32 C31 C21 113.2(19)
C34 C31 C21 105.4(17)
C32 C31 C33 108.4(17)
C34 C31 C33 108.5(17)
C21 C31 C33 108.5(18)
C31 C32 H32A 109.5
C31 C32 H32B 109.5
H32A C32 H32B 109.5
C31 C32 H32C 109.5
H32A C32 H32C 109.5
H32B C32 H32C 109.5
C31 C33 H33A 109.5
C31 C33 H33B 109.5
H33A C33 H33B 109.5
C31 C33 H33C 109.5
H33A C33 H33C 109.5
H33B C33 H33C 109.5
C31 C34 Th1 101.0(13)
C31 C34 H34A 111.6
Th1 C34 H34A 111.6
C31 C34 H34B 111.6
Th1 C34 H34B 111.6
H34A C34 H34B 109.4
C36 C35 C40 123(2)
C36 C35 H35 118.4
C40 C35 H35 118.4
C35 C36 C37 121(2)
C35 C36 H36 119.6
C37 C36 H36 119.6
C36 C37 C38 120(2)
C36 C37 H37 120.1
C38 C37 H37 120.1
C39 C38 C37 119(2)
C39 C38 H38 120.3
C37 C38 H38 120.3
C38 C39 C40 122(2)
C38 C39 H39 118.9
C40 C39 H39 118.9
C39 C40 C35 115(2)
C39 C40 C41 126(2)
C35 C40 C41 120(2)
C42 C41 C40 119(3)
C42 C41 Th1 88.5(16)
C40 C41 Th1 131(2)
C41 C42 C43 122(2)
C41 C42 Th1 61.8(14)
C43 C42 Th1 165.6(18)
C41 C42 H42 119.0
C43 C42 H42 119.0
Th1 C42 H42 59.2
C44 C43 C42 116(3)
C44 C43 C45 112(3)
C42 C43 C45 112(2)
C44 C43 H43 105.2
C42 C43 H43 105.2
C45 C43 H43 105.2
C43 C44 H44A 109.5
C43 C44 H44B 109.5
H44A C44 H44B 109.5
C43 C44 H44C 109.5
H44A C44 H44C 109.5
H44B C44 H44C 109.5
C43 C45 H45A 109.5
C43 C45 H45B 109.5
H45A C45 H45B 109.5
C43 C45 H45C 109.5
H45A C45 H45C 109.5
H45B C45 H45C 109.5
C41 Th1 C34 109.7(9)
C41 Th1 C21 109.7(10)
C34 Th1 C21 55.4(8)
C41 Th1 C22 129.7(9)
C34 Th1 C22 72.6(7)
C21 Th1 C22 28.9(8)
C41 Th1 C20 83.0(9)
C34 Th1 C20 77.4(7)
C21 Th1 C20 30.4(8)
C22 Th1 C20 47.6(6)
C41 Th1 C3 126.5(9)
C34 Th1 C3 107.0(7)
C21 Th1 C3 123.1(8)
C22 Th1 C3 97.6(6)
C20 Th1 C3 143.0(6)
C41 Th1 C4 97.3(8)
C34 Th1 C4 128.3(7)
C21 Th1 C4 149.5(8)
C22 Th1 C4 121.0(6)
C20 Th1 C4 151.2(6)
C3 Th1 C4 29.5(6)
C41 Th1 C5 83.8(9)
C34 Th1 C5 111.2(6)
C21 Th1 C5 163.0(8)
C22 Th1 C5 144.2(6)
C20 Th1 C5 166.1(6)
C3 Th1 C5 46.7(6)
C4 Th1 C5 28.2(6)
C41 Th1 C42 29.6(8)
C34 Th1 C42 82.1(7)
C21 Th1 C42 102.9(8)
C22 Th1 C42 131.1(6)
C20 Th1 C42 86.9(6)
C3 Th1 C42 130.0(6)
C4 Th1 C42 107.6(6)
C5 Th1 C42 83.7(6)
C41 Th1 C1 100.9(9)
C34 Th1 C1 83.9(6)
C21 Th1 C1 135.0(8)
C22 Th1 C1 128.6(6)
C20 Th1 C1 161.1(6)
C3 Th1 C1 46.6(6)
C4 Th1 C1 47.3(6)
C5 Th1 C1 28.5(5)
C42 Th1 C1 87.7(6)
C41 Th1 C2 128.2(8)
C34 Th1 C2 81.3(7)
C21 Th1 C2 117.0(8)
C22 Th1 C2 102.0(6)
C20 Th1 C2 147.1(6)
C3 Th1 C2 28.7(6)
C4 Th1 C2 48.0(5)
C5 Th1 C2 46.7(6)
C42 Th1 C2 114.8(6)
C1 Th1 C2 28.0(5)
C41 Th1 C18 112.7(9)
C34 Th1 C18 100.0(6)
C21 Th1 C18 47.7(7)
C22 Th1 C18 28.6(6)
C20 Th1 C18 46.5(6)
C3 Th1 C18 97.4(6)
C4 Th1 C18 109.2(6)
C5 Th1 C18 137.4(6)
C42 Th1 C18 130.1(6)
C1 Th1 C18 142.1(6)
C2 Th1 C18 114.8(5)

loop_
_geom_bond_atom_site_label_1
_geom_bond_atom_site_label_2
_geom_bond_distance
C1 C2 1.41(3)
C1 C5 1.41(3)
C1 C6 1.59(3)
C1 Th1 2.913(19)
C2 C3 1.42(3)
C2 C10 1.59(3)
C2 Th1 2.913(19)
C3 C4 1.42(3)
C3 Th1 2.78(2)
C3 H3 0.9500
C4 C5 1.37(3)
C4 C14 1.54(3)
C4 Th1 2.784(19)
C5 Th1 2.822(19)
C5 H5 0.9500
C6 C8 1.50(3)
C6 C7 1.52(3)
C6 C9 1.54(3)
C7 H7A 0.9800
C7 H7B 0.9800
C7 H7C 0.9800
C8 H8A 0.9800
C8 H8B 0.9800
C8 H8C 0.9800
C9 H9A 0.9800
C9 H9B 0.9800
C9 H9C 0.9800
C10 C13 1.50(3)
C10 C12 1.53(3)
C10 C11 1.54(3)
C11 H11A 0.9800
C11 H11B 0.9800
C11 H11C 0.9800
C12 H12A 0.9800
C12 H12B 0.9800
C12 H12C 0.9800
C13 H13A 0.9800
C13 H13B 0.9800
C13 H13C 0.9800
C14 C17 1.50(3)
C14 C16 1.51(3)
C14 C15 1.56(3)
C15 H15A 0.9800
C15 H15B 0.9800
C15 H15C 0.9800
C16 H16A 0.9800
C16 H16B 0.9800
C16 H16C 0.9800
C17 H17A 0.9800
C17 H17B 0.9800
C17 H17C 0.9800
C18 C19 1.43(3)
C18 C22 1.43(3)
C18 C23 1.54(3)
C18 Th1 2.985(18)
C19 C20 1.43(3)
C19 C27 1.54(3)
C19 Th1 3.01(3)
C20 C21 1.43(4)
C20 Th1 2.77(2)
C20 H20 0.9500
C21 C22 1.35(4)
C21 C31 1.54(4)
C21 Th1 2.677(14)
C22 Th1 2.730(19)
C22 H22 0.9500
C23 C26 1.52(3)
C23 C24 1.54(3)
C23 C25 1.55(3)
C24 H24A 0.9800
C24 H24B 0.9800
C24 H24C 0.9800
C25 H25A 0.9800
C25 H25B 0.9800
C25 H25C 0.9800
C26 H26A 0.9800
C26 H26B 0.9800
C26 H26C 0.9800
C27 C28 1.52(3)
C27 C30 1.53(3)
C27 C29 1.53(3)
C28 H28A 0.9800
C28 H28B 0.9800
C28 H28C 0.9800
C29 H29A 0.9800
C29 H29B 0.9800
C29 H29C 0.9800
C30 H30A 0.9800
C30 H30B 0.9800
C30 H30C 0.9800
C31 C32 1.49(3)
C31 C34 1.53(3)
C31 C33 1.55(3)
C32 H32A 0.9800
C32 H32B 0.9800
C32 H32C 0.9800
C33 H33A 0.9800
C33 H33B 0.9800
C33 H33C 0.9800
C34 Th1 2.57(2)
C34 H34A 0.9900
C34 H34B 0.9900
C35 C36 1.33(3)
C35 C40 1.42(3)
C35 H35 0.9500
C36 C37 1.36(4)
C36 H36 0.9500
C37 C38 1.39(4)
C37 H37 0.9500
C38 C39 1.38(3)
C38 H38 0.9500
C39 C40 1.40(3)
C39 H39 0.9500
C40 C41 1.46(4)
C41 C42 1.44(4)
C41 Th1 2.57(3)
C42 C43 1.49(3)
C42 Th1 2.91(2)
C42 H42 0.9500
C43 C44 1.41(4)
C43 C45 1.55(4)
C43 H43 1.0000
C44 H44A 0.9800
C44 H44B 0.9800
C44 H44C 0.9800
C45 H45A 0.9800
C45 H45B 0.9800
C45 H45C 0.9800
